data_4130348
loop_
_publ_author_name
'Xi, Yumeng'
'Hartwig, John F.'

_publ_section_title
;
 Diverse Asymmetric Hydrofunctionalization of Aliphatic Internal Alkenes
 through Catalytic Regioselective Hydroboration.
;
_journal_issue 21
_journal_name_full 'Journal of the American Chemical Society'
_journal_page_first 6703
_journal_page_last 6706
_journal_paper_doi 10.1021/jacs.6b02478
_journal_volume 138
_journal_year 2016
_chemical_absolute_configuration ad
_chemical_formula_sum 'C21 H30 B Cl3 O4'
_chemical_formula_weight 463.61
_chemical_name_common YX-3-217B
_chemical_name_systematic hartwig106
_space_group.centring_type primitive

_space_group_crystal_system triclinic
_space_group_IT_number 1
_space_group_name_Hall 'P 1'
_space_group_name_H-M_alt 'P 1'
_atom_sites_solution_hydrogens geom
_atom_sites_solution_primary iterative
_atom_sites_solution_secondary difmap
_audit_creation_method SHELXL-2014/7
_cell_angle_alpha 101.9250(10)
_cell_angle_beta 109.9040(10)
_cell_angle_gamma 94.5190(10)
_cell_formula_units_Z 2
_cell_length_a 9.8418(5)
_cell_length_b 11.2380(6)
_cell_length_c 12.2846(7)
_cell_measurement_reflns_used 9821
_cell_measurement_temperature 100(2)
_cell_measurement_theta_max 25.33
_cell_measurement_theta_min 2.27
_cell_volume 1233.44(12)
_computing_cell_refinement 'Bruker SAINT'
_computing_data_collection 'Bruker APEX2'
_computing_data_reduction 'Bruker SAINT'
_computing_molecular_graphics ORTEP-32
_computing_publication_material WinGX
_computing_structure_refinement SHELXL-2014
_computing_structure_solution SHELXT-2014
_diffrn_ambient_temperature 100(2)
_diffrn_detector_area_resol_mean 8.366
_diffrn_measured_fraction_theta_full 1.000
_diffrn_measured_fraction_theta_max 0.998
_diffrn_measurement_device_type 'Bruker APEX-I CCD'
_diffrn_measurement_method '\f and \w scans'
_diffrn_radiation_type MoK\a
_diffrn_radiation_wavelength 0.71073
_diffrn_reflns_av_R_equivalents 0.0282
_diffrn_reflns_av_unetI/netI 0.0279
_diffrn_reflns_Laue_measured_fraction_full 1.000
_diffrn_reflns_Laue_measured_fraction_max 0.998
_diffrn_reflns_limit_h_max 11
_diffrn_reflns_limit_h_min -11
_diffrn_reflns_limit_k_max 13
_diffrn_reflns_limit_k_min -13
_diffrn_reflns_limit_l_max 14
_diffrn_reflns_limit_l_min -14
_diffrn_reflns_number 29929
_diffrn_reflns_point_group_measured_fraction_full 0.992
_diffrn_reflns_point_group_measured_fraction_max 0.990
_diffrn_reflns_theta_full 25.000
_diffrn_reflns_theta_max 25.354
_diffrn_reflns_theta_min 1.820
_diffrn_source 'fine focus sealed tube'
_exptl_absorpt_coefficient_mu 0.394
_exptl_absorpt_correction_T_max 0.928
_exptl_absorpt_correction_T_min 0.855
_exptl_absorpt_correction_type multi-scan
_exptl_absorpt_process_details SADABS
_exptl_crystal_colour colorless
_exptl_crystal_density_diffrn 1.248
_exptl_crystal_description block
_exptl_crystal_F_000 488
_exptl_crystal_size_max 0.150
_exptl_crystal_size_mid 0.120
_exptl_crystal_size_min 0.100
_refine_diff_density_max 0.380
_refine_diff_density_min -0.330
_refine_diff_density_rms 0.047
_refine_ls_abs_structure_details
; 
 Flack x determined using 3823 quotients [(I+)-(I-)]/[(I+)+(I-)] 
 (Parsons, Flack and Wagner, Acta Cryst. B69 (2013) 249-259). 
;
_refine_ls_abs_structure_Flack -0.026(15)
_refine_ls_extinction_method none
_refine_ls_goodness_of_fit_ref 1.047
_refine_ls_hydrogen_treatment constr
_refine_ls_matrix_type full
_refine_ls_number_parameters 537
_refine_ls_number_reflns 8930
_refine_ls_number_restraints 3
_refine_ls_restrained_S_all 1.047
_refine_ls_R_factor_all 0.0406
_refine_ls_R_factor_gt 0.0371
_refine_ls_shift/su_max 0.000
_refine_ls_shift/su_mean 0.000
_refine_ls_structure_factor_coef Fsqd
_refine_ls_weighting_details 'w=1/[\s^2^(Fo^2^)+(0.0506P)^2^+0.4538P] where P=(Fo^2^+2Fc^2^)/3'
_refine_ls_weighting_scheme calc
_refine_ls_wR_factor_gt 0.0920
_refine_ls_wR_factor_ref 0.0952
_reflns_Friedel_coverage 0.984
_reflns_Friedel_fraction_full 0.985
_reflns_Friedel_fraction_max 0.982
_reflns_number_gt 8351
_reflns_number_total 8930
_reflns_threshold_expression 'I > 2\s(I)'
_cod_data_source_file ja6b02478_si_001.cif
_cod_data_source_block hartwig106
_cod_original_cell_volume 1233.43(12)
_cod_database_code 4130348
_shelx_shelxl_version_number 2014/7
_shelx_space_group_comment
; 
The symmetry employed for this shelxl refinement is uniquely defined 
by the following loop, which should always be used as a source of 
symmetry information in preference to the above space-group names. 
They are only intended as comments. 
;
_shelx_estimated_absorpt_t_min 0.943
_shelx_estimated_absorpt_t_max 0.962

loop_
_space_group_symop_operation_xyz
'x, y, z'

loop_
_atom_site_label
_atom_site_type_symbol
_atom_site_fract_x
_atom_site_fract_y
_atom_site_fract_z
_atom_site_U_iso_or_equiv
_atom_site_adp_type
_atom_site_occupancy
_atom_site_site_symmetry_order
_atom_site_calc_flag
_atom_site_refinement_flags_posn
_atom_site_refinement_flags_adp
C1 C 0.4451(4) 0.2421(3) 0.2340(3) 0.0235(8) Uani 1 1 d . .
C2 C 0.5152(4) 0.2552(3) 0.3563(3) 0.0250(8) Uani 1 1 d . .
C3 C 0.6489(5) 0.2186(4) 0.4047(4) 0.0334(10) Uani 1 1 d . .
H3 H 0.6946 0.2279 0.4883 0.040 Uiso 1 1 calc R U
C4 C 0.7135(5) 0.1677(4) 0.3252(4) 0.0403(11) Uani 1 1 d . .
C5 C 0.6494(5) 0.1515(4) 0.2033(4) 0.0392(11) Uani 1 1 d . .
H5 H 0.6957 0.1158 0.1510 0.047 Uiso 1 1 calc R U
C6 C 0.5138(5) 0.1897(4) 0.1596(3) 0.0290(9) Uani 1 1 d . .
C7 C 0.2990(4) 0.2813(3) 0.1862(3) 0.0210(8) Uani 1 1 d . .
C8 C 0.1813(4) 0.4530(3) 0.1509(3) 0.0219(8) Uani 1 1 d . .
H8A H 0.1068 0.3941 0.0805 0.026 Uiso 1 1 calc R U
H8B H 0.2013 0.5296 0.1272 0.026 Uiso 1 1 calc R U
C9 C 0.1224(4) 0.4816(3) 0.2501(3) 0.0239(8) Uani 1 1 d . .
H9A H 0.2018 0.5299 0.3242 0.029 Uiso 1 1 calc R U
H9B H 0.0882 0.4036 0.2653 0.029 Uiso 1 1 calc R U
C10 C -0.0055(4) 0.5550(3) 0.2183(3) 0.0214(7) Uani 1 1 d . .
H10 H -0.0791 0.5103 0.1381 0.026 Uiso 1 1 calc R U
C11 C -0.0791(4) 0.5608(4) 0.3113(3) 0.0293(8) Uani 1 1 d . .
H11A H -0.0844 0.4793 0.3296 0.035 Uiso 1 1 calc R U
H11B H -0.0147 0.6212 0.3858 0.035 Uiso 1 1 calc R U
C12 C -0.2330(4) 0.5956(4) 0.2774(4) 0.0381(9) Uani 1 1 d . .
C13 C -0.2289(6) 0.7269(5) 0.2616(6) 0.0594(15) Uani 1 1 d . .
H13A H -0.2113 0.7291 0.1881 0.089 Uiso 1 1 calc R U
H13B H -0.1499 0.7821 0.3302 0.089 Uiso 1 1 calc R U
H13C H -0.3227 0.7538 0.2564 0.089 Uiso 1 1 calc R U
C14 C -0.3387(5) 0.5052(6) 0.1644(5) 0.0660(17) Uani 1 1 d . .
H14A H -0.4389 0.5205 0.1520 0.099 Uiso 1 1 calc R U
H14B H -0.3314 0.4208 0.1725 0.099 Uiso 1 1 calc R U
H14C H -0.3140 0.5161 0.0959 0.099 Uiso 1 1 calc R U
C15 C -0.2861(6) 0.5891(6) 0.3795(5) 0.0567(13) Uani 1 1 d . .
H15A H -0.3834 0.6132 0.3611 0.085 Uiso 1 1 calc R U
H15B H -0.2176 0.6452 0.4537 0.085 Uiso 1 1 calc R U
H15C H -0.2915 0.5047 0.3892 0.085 Uiso 1 1 calc R U
C16 C 0.0986(4) 0.8499(3) 0.1360(3) 0.0222(8) Uani 1 1 d . .
C17 C 0.2167(4) 0.8650(3) 0.2628(3) 0.0251(8) Uani 1 1 d . .
C18 C -0.0206(4) 0.9284(3) 0.1358(4) 0.0273(9) Uani 1 1 d . .
H18A H -0.0991 0.9051 0.0568 0.041 Uiso 1 1 calc R U
H18B H 0.0209 1.0156 0.1542 0.041 Uiso 1 1 calc R U
H18C H -0.0603 0.9149 0.1962 0.041 Uiso 1 1 calc R U
C19 C 0.1570(5) 0.8662(4) 0.0396(4) 0.0293(9) Uani 1 1 d . .
H19A H 0.2233 0.8069 0.0326 0.044 Uiso 1 1 calc R U
H19B H 0.2102 0.9502 0.0609 0.044 Uiso 1 1 calc R U
H19C H 0.0751 0.8521 -0.0369 0.044 Uiso 1 1 calc R U
C20 C 0.2386(5) 0.9899(4) 0.3488(4) 0.0355(10) Uani 1 1 d . .
H20A H 0.1469 1.0024 0.3609 0.053 Uiso 1 1 calc R U
H20B H 0.2677 1.0551 0.3152 0.053 Uiso 1 1 calc R U
H20C H 0.3154 0.9926 0.4255 0.053 Uiso 1 1 calc R U
C21 C 0.3636(4) 0.8330(4) 0.2602(4) 0.0347(10) Uani 1 1 d . .
H21A H 0.4263 0.8283 0.3400 0.052 Uiso 1 1 calc R U
H21B H 0.4114 0.8968 0.2356 0.052 Uiso 1 1 calc R U
H21C H 0.3476 0.7533 0.2032 0.052 Uiso 1 1 calc R U
C22 C 0.5003(4) 0.7722(3) 0.7615(4) 0.0218(7) Uani 1 1 d . .
C23 C 0.4229(4) 0.7524(3) 0.6394(3) 0.0220(8) Uani 1 1 d . .
C24 C 0.2917(4) 0.7933(4) 0.5939(3) 0.0263(8) Uani 1 1 d . .
H24 H 0.2422 0.7802 0.5101 0.032 Uiso 1 1 calc R U
C25 C 0.2347(5) 0.8538(4) 0.6737(4) 0.0341(10) Uani 1 1 d . .
C26 C 0.3060(5) 0.8761(4) 0.7976(4) 0.0343(9) Uani 1 1 d . .
H26 H 0.2650 0.9179 0.8514 0.041 Uiso 1 1 calc R U
C27 C 0.4380(4) 0.8350(4) 0.8386(3) 0.0265(8) Uani 1 1 d . .
C28 C 0.6473(4) 0.7324(3) 0.8072(3) 0.0234(8) Uani 1 1 d . .
C29 C 0.7660(5) 0.5592(4) 0.8345(4) 0.0269(9) Uani 1 1 d . .
H29A H 0.7537 0.4868 0.8664 0.032 Uiso 1 1 calc R U
H29B H 0.8492 0.6199 0.8956 0.032 Uiso 1 1 calc R U
C30 C 0.7972(4) 0.5196(4) 0.7189(4) 0.0285(8) Uani 1 1 d . .
H30A H 0.8285 0.5943 0.6970 0.034 Uiso 1 1 calc R U
H30B H 0.7054 0.4751 0.6536 0.034 Uiso 1 1 calc R U
C31 C 0.9163(4) 0.4361(3) 0.7289(3) 0.0272(8) Uani 1 1 d . .
H31 H 0.9213 0.4100 0.6476 0.033 Uiso 1 1 calc R U
C32 C 1.0686(4) 0.5038(4) 0.8140(4) 0.0335(9) Uani 1 1 d . .
H32A H 1.0793 0.4995 0.8962 0.040 Uiso 1 1 calc R U
H32B H 1.0743 0.5917 0.8125 0.040 Uiso 1 1 calc R U
C33 C 1.1992(4) 0.4552(4) 0.7873(4) 0.0395(10) Uani 1 1 d . .
C34 C 1.3382(5) 0.5191(6) 0.8924(5) 0.0570(14) Uani 1 1 d . .
H34A H 1.4238 0.4965 0.8744 0.085 Uiso 1 1 calc R U
H34B H 1.3382 0.4935 0.9640 0.085 Uiso 1 1 calc R U
H34C H 1.3420 0.6086 0.9065 0.085 Uiso 1 1 calc R U
C35 C 1.2069(5) 0.4867(5) 0.6740(4) 0.0531(12) Uani 1 1 d . .
H35A H 1.2133 0.5759 0.6833 0.080 Uiso 1 1 calc R U
H35B H 1.1187 0.4443 0.6055 0.080 Uiso 1 1 calc R U
H35C H 1.2935 0.4600 0.6606 0.080 Uiso 1 1 calc R U
C36 C 1.1881(5) 0.3148(5) 0.7710(5) 0.0481(12) Uani 1 1 d . .
H36A H 1.2796 0.2894 0.7669 0.072 Uiso 1 1 calc R U
H36B H 1.1066 0.2729 0.6969 0.072 Uiso 1 1 calc R U
H36C H 1.1712 0.2927 0.8390 0.072 Uiso 1 1 calc R U
C37 C 0.8415(4) 0.1664(3) 0.8572(3) 0.0245(8) Uani 1 1 d . .
C38 C 0.7120(4) 0.1388(4) 0.7330(4) 0.0293(9) Uani 1 1 d . .
C39 C 0.7970(5) 0.1611(4) 0.9621(4) 0.0324(9) Uani 1 1 d . .
H39A H 0.8842 0.1823 1.0356 0.049 Uiso 1 1 calc R U
H39B H 0.7480 0.0776 0.9508 0.049 Uiso 1 1 calc R U
H39C H 0.7298 0.2198 0.9681 0.049 Uiso 1 1 calc R U
C40 C 0.9606(4) 0.0886(3) 0.8554(4) 0.0295(9) Uani 1 1 d . .
H40A H 0.9896 0.0942 0.7876 0.044 Uiso 1 1 calc R U
H40B H 0.9234 0.0025 0.8474 0.044 Uiso 1 1 calc R U
H40C H 1.0456 0.1189 0.9300 0.044 Uiso 1 1 calc R U
C41 C 0.5693(5) 0.1724(5) 0.7420(4) 0.0428(11) Uani 1 1 d . .
H41A H 0.5872 0.2561 0.7926 0.064 Uiso 1 1 calc R U
H41B H 0.5293 0.1143 0.7772 0.064 Uiso 1 1 calc R U
H41C H 0.4990 0.1685 0.6620 0.064 Uiso 1 1 calc R U
C42 C 0.6883(5) 0.0083(4) 0.6553(4) 0.0409(11) Uani 1 1 d . .
H42A H 0.6004 -0.0038 0.5831 0.061 Uiso 1 1 calc R U
H42B H 0.6757 -0.0516 0.7002 0.061 Uiso 1 1 calc R U
H42C H 0.7734 -0.0034 0.6325 0.061 Uiso 1 1 calc R U
B1 B 0.0568(5) 0.6849(4) 0.2097(4) 0.0221(9) Uani 1 1 d . .
B2 B 0.8640(5) 0.3162(4) 0.7605(4) 0.0246(9) Uani 1 1 d . .
O1 O 0.1841(3) 0.2134(2) 0.1517(2) 0.0293(6) Uani 1 1 d . .
O2 O 0.3160(3) 0.4003(2) 0.1883(2) 0.0232(6) Uani 1 1 d . .
O3 O 0.0296(3) 0.7207(2) 0.1057(2) 0.0216(5) Uani 1 1 d . .
O4 O 0.1554(3) 0.7704(2) 0.3066(2) 0.0239(6) Uani 1 1 d . .
O5 O 0.7605(3) 0.8001(2) 0.8360(3) 0.0298(6) Uani 1 1 d . .
O6 O 0.6320(3) 0.6143(2) 0.8076(2) 0.0256(6) Uani 1 1 d . .
O7 O 0.9047(3) 0.2940(2) 0.8714(2) 0.0248(6) Uani 1 1 d . .
O8 O 0.7609(3) 0.2240(2) 0.6742(2) 0.0276(6) Uani 1 1 d . .
Cl1 Cl 0.43123(10) 0.32076(8) 0.45230(8) 0.0314(2) Uani 1 1 d . .
Cl2 Cl 0.88348(15) 0.12348(16) 0.38394(11) 0.0735(5) Uani 1 1 d . .
Cl3 Cl 0.43085(11) 0.17443(10) 0.00710(8) 0.0383(3) Uani 1 1 d . .
Cl4 Cl 0.49624(9) 0.67546(8) 0.54069(7) 0.0296(2) Uani 1 1 d . .
Cl5 Cl 0.06905(14) 0.90448(15) 0.61834(11) 0.0659(5) Uani 1 1 d . .
Cl6 Cl 0.53081(11) 0.85953(9) 0.99167(8) 0.0360(3) Uani 1 1 d . .

loop_
_atom_site_aniso_label
_atom_site_aniso_U_11
_atom_site_aniso_U_22
_atom_site_aniso_U_33
_atom_site_aniso_U_23
_atom_site_aniso_U_13
_atom_site_aniso_U_12
C1 0.0270(19) 0.0185(15) 0.0195(17) 0.0017(13) 0.0035(15) 0.0042(14)
C2 0.032(2) 0.0197(18) 0.0226(19) 0.0021(15) 0.0112(17) 0.0053(16)
C3 0.040(2) 0.033(2) 0.022(2) 0.0012(16) 0.0052(18) 0.0156(18)
C4 0.035(2) 0.050(3) 0.027(2) 0.002(2) 0.0019(19) 0.021(2)
C5 0.037(2) 0.049(2) 0.029(2) 0.0010(19) 0.0106(19) 0.022(2)
C6 0.032(2) 0.030(2) 0.0180(19) 0.0019(15) 0.0023(16) 0.0090(17)
C7 0.026(2) 0.0192(17) 0.0152(17) 0.0022(14) 0.0050(15) 0.0047(15)
C8 0.0232(19) 0.0232(17) 0.0230(18) 0.0110(14) 0.0089(15) 0.0096(15)
C9 0.0270(19) 0.0241(17) 0.0243(18) 0.0097(14) 0.0115(15) 0.0062(15)
C10 0.0201(17) 0.0218(17) 0.0222(17) 0.0061(14) 0.0076(14) 0.0017(14)
C11 0.033(2) 0.0322(19) 0.0282(18) 0.0098(15) 0.0167(16) 0.0029(16)
C12 0.024(2) 0.053(2) 0.044(2) 0.015(2) 0.0192(18) 0.0046(18)
C13 0.046(3) 0.078(4) 0.084(4) 0.044(3) 0.041(3) 0.040(3)
C14 0.031(3) 0.106(5) 0.054(3) 0.005(3) 0.020(2) -0.010(3)
C15 0.044(3) 0.086(4) 0.055(3) 0.024(3) 0.032(2) 0.015(3)
C16 0.0235(19) 0.0171(16) 0.0241(19) 0.0086(14) 0.0048(15) 0.0014(14)
C17 0.0238(19) 0.0228(18) 0.026(2) 0.0097(15) 0.0042(16) 0.0005(15)
C18 0.031(2) 0.0224(18) 0.026(2) 0.0075(15) 0.0065(17) 0.0071(16)
C19 0.032(2) 0.0283(19) 0.030(2) 0.0125(16) 0.0115(18) 0.0043(16)
C20 0.037(2) 0.030(2) 0.026(2) 0.0047(17) -0.0018(18) -0.0030(18)
C21 0.0202(19) 0.040(2) 0.042(2) 0.0160(19) 0.0060(18) -0.0003(17)
C22 0.0215(18) 0.0202(16) 0.0233(18) 0.0060(13) 0.0079(15) 0.0002(14)
C23 0.0234(19) 0.0206(17) 0.0223(19) 0.0023(15) 0.0104(15) 0.0033(15)
C24 0.026(2) 0.032(2) 0.0182(19) 0.0035(15) 0.0051(16) 0.0061(16)
C25 0.026(2) 0.048(3) 0.024(2) 0.0037(19) 0.0057(18) 0.0149(19)
C26 0.030(2) 0.047(2) 0.022(2) -0.0005(17) 0.0089(16) 0.0104(18)
C27 0.027(2) 0.032(2) 0.0165(19) 0.0021(15) 0.0055(16) 0.0022(16)
C28 0.030(2) 0.0236(18) 0.0151(18) 0.0048(14) 0.0068(16) 0.0022(16)
C29 0.030(2) 0.0247(18) 0.026(2) 0.0101(16) 0.0068(17) 0.0103(16)
C30 0.030(2) 0.0271(19) 0.028(2) 0.0116(15) 0.0079(16) 0.0051(16)
C31 0.0273(19) 0.0234(17) 0.029(2) 0.0085(15) 0.0076(16) 0.0019(15)
C32 0.035(2) 0.032(2) 0.031(2) 0.0126(16) 0.0085(17) -0.0008(16)
C33 0.028(2) 0.049(3) 0.044(2) 0.021(2) 0.0119(19) -0.0003(18)
C34 0.033(2) 0.085(4) 0.052(3) 0.028(3) 0.012(2) -0.006(2)
C35 0.043(3) 0.073(3) 0.051(3) 0.026(3) 0.023(2) 0.001(2)
C36 0.035(2) 0.062(3) 0.067(3) 0.036(3) 0.028(2) 0.022(2)
C37 0.0226(19) 0.0226(17) 0.025(2) 0.0085(15) 0.0034(15) -0.0010(15)
C38 0.028(2) 0.031(2) 0.025(2) 0.0111(16) 0.0046(17) -0.0026(17)
C39 0.031(2) 0.036(2) 0.030(2) 0.0146(17) 0.0077(18) 0.0029(17)
C40 0.028(2) 0.0223(18) 0.034(2) 0.0068(16) 0.0056(17) 0.0017(16)
C41 0.023(2) 0.058(3) 0.045(3) 0.025(2) 0.0024(19) 0.003(2)
C42 0.047(3) 0.027(2) 0.033(2) 0.0065(18) -0.001(2) -0.0066(19)
B1 0.024(2) 0.0213(19) 0.026(2) 0.0050(16) 0.0149(17) 0.0083(16)
B2 0.022(2) 0.027(2) 0.027(2) 0.0089(17) 0.0082(17) 0.0079(17)
O1 0.0260(15) 0.0237(13) 0.0310(15) 0.0052(11) 0.0029(12) 0.0016(11)
O2 0.0198(13) 0.0207(12) 0.0287(14) 0.0065(10) 0.0083(11) 0.0033(10)
O3 0.0231(13) 0.0180(11) 0.0229(13) 0.0063(10) 0.0071(10) 0.0021(10)
O4 0.0245(13) 0.0246(12) 0.0209(13) 0.0087(10) 0.0052(10) 0.0010(11)
O5 0.0237(14) 0.0261(13) 0.0335(15) 0.0103(11) 0.0023(12) -0.0009(11)
O6 0.0262(14) 0.0206(13) 0.0296(15) 0.0091(11) 0.0083(12) 0.0029(11)
O7 0.0253(14) 0.0222(13) 0.0264(14) 0.0083(11) 0.0078(11) 0.0031(10)
O8 0.0299(14) 0.0259(13) 0.0239(13) 0.0105(11) 0.0042(11) 0.0003(11)
Cl1 0.0360(5) 0.0351(5) 0.0217(4) 0.0032(4) 0.0101(4) 0.0110(4)
Cl2 0.0565(8) 0.1188(13) 0.0340(7) 0.0022(7) 0.0019(6) 0.0631(9)
Cl3 0.0383(6) 0.0568(6) 0.0176(5) 0.0061(4) 0.0067(4) 0.0204(5)
Cl4 0.0315(5) 0.0361(5) 0.0217(4) 0.0035(4) 0.0109(4) 0.0128(4)
Cl5 0.0450(7) 0.1057(12) 0.0364(7) -0.0019(7) 0.0054(5) 0.0476(8)
Cl6 0.0351(5) 0.0513(6) 0.0175(5) 0.0040(4) 0.0072(4) 0.0071(5)

loop_
_atom_type_symbol
_atom_type_description
_atom_type_scat_dispersion_real
_atom_type_scat_dispersion_imag
_atom_type_scat_source
C C 0.0033 0.0016 'International Tables Vol C Tables 4.2.6.8 and 6.1.1.4'
H H 0.0000 0.0000 'International Tables Vol C Tables 4.2.6.8 and 6.1.1.4'
B B 0.0013 0.0007 'International Tables Vol C Tables 4.2.6.8 and 6.1.1.4'
O O 0.0106 0.0060 'International Tables Vol C Tables 4.2.6.8 and 6.1.1.4'
Cl Cl 0.1484 0.1585 'International Tables Vol C Tables 4.2.6.8 and 6.1.1.4'

loop_
_geom_angle_atom_site_label_1
_geom_angle_atom_site_label_2
_geom_angle_atom_site_label_3
_geom_angle
C6 C1 C2 117.6(4)
C6 C1 C7 121.8(3)
C2 C1 C7 120.6(4)
C3 C2 C1 122.9(4)
C3 C2 Cl1 118.5(3)
C1 C2 Cl1 118.6(3)
C2 C3 C4 116.8(4)
C2 C3 H3 121.6
C4 C3 H3 121.6
C5 C4 C3 123.1(4)
C5 C4 Cl2 119.1(4)
C3 C4 Cl2 117.8(3)
C4 C5 C6 117.4(4)
C4 C5 H5 121.3
C6 C5 H5 121.3
C1 C6 C5 122.2(4)
C1 C6 Cl3 118.7(3)
C5 C6 Cl3 119.1(3)
O1 C7 O2 125.9(4)
O1 C7 C1 123.9(3)
O2 C7 C1 110.2(3)
O2 C8 C9 111.3(3)
O2 C8 H8A 109.4
C9 C8 H8A 109.4
O2 C8 H8B 109.4
C9 C8 H8B 109.4
H8A C8 H8B 108.0
C8 C9 C10 111.5(3)
C8 C9 H9A 109.3
C10 C9 H9A 109.3
C8 C9 H9B 109.3
C10 C9 H9B 109.3
H9A C9 H9B 108.0
C11 C10 C9 109.1(3)
C11 C10 B1 114.2(3)
C9 C10 B1 108.0(3)
C11 C10 H10 108.5
C9 C10 H10 108.5
B1 C10 H10 108.5
C12 C11 C10 117.1(3)
C12 C11 H11A 108.0
C10 C11 H11A 108.0
C12 C11 H11B 108.0
C10 C11 H11B 108.0
H11A C11 H11B 107.3
C14 C12 C15 108.4(4)
C14 C12 C13 110.5(5)
C15 C12 C13 108.7(4)
C14 C12 C11 110.9(4)
C15 C12 C11 107.8(4)
C13 C12 C11 110.5(3)
C12 C13 H13A 109.5
C12 C13 H13B 109.5
H13A C13 H13B 109.5
C12 C13 H13C 109.5
H13A C13 H13C 109.5
H13B C13 H13C 109.5
C12 C14 H14A 109.5
C12 C14 H14B 109.5
H14A C14 H14B 109.5
C12 C14 H14C 109.5
H14A C14 H14C 109.5
H14B C14 H14C 109.5
C12 C15 H15A 109.5
C12 C15 H15B 109.5
H15A C15 H15B 109.5
C12 C15 H15C 109.5
H15A C15 H15C 109.5
H15B C15 H15C 109.5
O3 C16 C19 107.8(3)
O3 C16 C18 107.0(3)
C19 C16 C18 110.0(3)
O3 C16 C17 102.3(3)
C19 C16 C17 115.6(3)
C18 C16 C17 113.4(3)
O4 C17 C20 108.8(3)
O4 C17 C21 106.7(3)
C20 C17 C21 110.4(3)
O4 C17 C16 102.4(3)
C20 C17 C16 114.4(3)
C21 C17 C16 113.4(3)
C16 C18 H18A 109.5
C16 C18 H18B 109.5
H18A C18 H18B 109.5
C16 C18 H18C 109.5
H18A C18 H18C 109.5
H18B C18 H18C 109.5
C16 C19 H19A 109.5
C16 C19 H19B 109.5
H19A C19 H19B 109.5
C16 C19 H19C 109.5
H19A C19 H19C 109.5
H19B C19 H19C 109.5
C17 C20 H20A 109.5
C17 C20 H20B 109.5
H20A C20 H20B 109.5
C17 C20 H20C 109.5
H20A C20 H20C 109.5
H20B C20 H20C 109.5
C17 C21 H21A 109.5
C17 C21 H21B 109.5
H21A C21 H21B 109.5
C17 C21 H21C 109.5
H21A C21 H21C 109.5
H21B C21 H21C 109.5
C23 C22 C27 117.0(4)
C23 C22 C28 120.9(3)
C27 C22 C28 122.1(4)
C24 C23 C22 122.7(3)
C24 C23 Cl4 118.7(3)
C22 C23 Cl4 118.6(3)
C25 C24 C23 117.9(4)
C25 C24 H24 121.1
C23 C24 H24 121.1
C24 C25 C26 122.4(4)
C24 C25 Cl5 118.7(3)
C26 C25 Cl5 118.9(3)
C27 C26 C25 117.4(4)
C27 C26 H26 121.3
C25 C26 H26 121.3
C26 C27 C22 122.5(4)
C26 C27 Cl6 119.3(3)
C22 C27 Cl6 118.2(3)
O5 C28 O6 126.2(4)
O5 C28 C22 123.0(3)
O6 C28 C22 110.7(3)
O6 C29 C30 108.8(3)
O6 C29 H29A 109.9
C30 C29 H29A 109.9
O6 C29 H29B 109.9
C30 C29 H29B 109.9
H29A C29 H29B 108.3
C29 C30 C31 113.7(3)
C29 C30 H30A 108.8
C31 C30 H30A 108.8
C29 C30 H30B 108.8
C31 C30 H30B 108.8
H30A C30 H30B 107.7
C32 C31 C30 112.7(3)
C32 C31 B2 114.1(3)
C30 C31 B2 108.5(3)
C32 C31 H31 107.0
C30 C31 H31 107.0
B2 C31 H31 107.0
C31 C32 C33 116.0(3)
C31 C32 H32A 108.3
C33 C32 H32A 108.3
C31 C32 H32B 108.3
C33 C32 H32B 108.3
H32A C32 H32B 107.4
C34 C33 C35 108.9(4)
C34 C33 C36 109.3(4)
C35 C33 C36 108.9(4)
C34 C33 C32 107.6(4)
C35 C33 C32 110.1(4)
C36 C33 C32 111.9(3)
C33 C34 H34A 109.5
C33 C34 H34B 109.5
H34A C34 H34B 109.5
C33 C34 H34C 109.5
H34A C34 H34C 109.5
H34B C34 H34C 109.5
C33 C35 H35A 109.5
C33 C35 H35B 109.5
H35A C35 H35B 109.5
C33 C35 H35C 109.5
H35A C35 H35C 109.5
H35B C35 H35C 109.5
C33 C36 H36A 109.5
C33 C36 H36B 109.5
H36A C36 H36B 109.5
C33 C36 H36C 109.5
H36A C36 H36C 109.5
H36B C36 H36C 109.5
O7 C37 C39 108.7(3)
O7 C37 C40 106.8(3)
C39 C37 C40 110.5(3)
O7 C37 C38 102.1(3)
C39 C37 C38 115.3(3)
C40 C37 C38 112.8(3)
O8 C38 C41 106.6(3)
O8 C38 C42 107.9(3)
C41 C38 C42 110.9(4)
O8 C38 C37 102.4(3)
C41 C38 C37 113.6(3)
C42 C38 C37 114.6(3)
C37 C39 H39A 109.5
C37 C39 H39B 109.5
H39A C39 H39B 109.5
C37 C39 H39C 109.5
H39A C39 H39C 109.5
H39B C39 H39C 109.5
C37 C40 H40A 109.5
C37 C40 H40B 109.5
H40A C40 H40B 109.5
C37 C40 H40C 109.5
H40A C40 H40C 109.5
H40B C40 H40C 109.5
C38 C41 H41A 109.5
C38 C41 H41B 109.5
H41A C41 H41B 109.5
C38 C41 H41C 109.5
H41A C41 H41C 109.5
H41B C41 H41C 109.5
C38 C42 H42A 109.5
C38 C42 H42B 109.5
H42A C42 H42B 109.5
C38 C42 H42C 109.5
H42A C42 H42C 109.5
H42B C42 H42C 109.5
O3 B1 O4 112.7(3)
O3 B1 C10 124.5(3)
O4 B1 C10 122.6(4)
O7 B2 O8 112.9(3)
O7 B2 C31 126.5(4)
O8 B2 C31 120.5(3)
C7 O2 C8 116.0(3)
B1 O3 C16 107.9(3)
B1 O4 C17 108.0(3)
C28 O6 C29 116.3(3)
B2 O7 C37 107.8(3)
B2 O8 C38 108.1(3)

loop_
_geom_bond_atom_site_label_1
_geom_bond_atom_site_label_2
_geom_bond_distance
C1 C6 1.379(6)
C1 C2 1.393(5)
C1 C7 1.496(5)
C2 C3 1.381(6)
C2 Cl1 1.737(4)
C3 C4 1.391(6)
C3 H3 0.9500
C4 C5 1.379(6)
C4 Cl2 1.739(5)
C5 C6 1.397(6)
C5 H5 0.9500
C6 Cl3 1.735(4)
C7 O1 1.202(4)
C7 O2 1.328(4)
C8 O2 1.463(4)
C8 C9 1.507(5)
C8 H8A 0.9900
C8 H8B 0.9900
C9 C10 1.542(5)
C9 H9A 0.9900
C9 H9B 0.9900
C10 C11 1.541(5)
C10 B1 1.576(5)
C10 H10 1.0000
C11 C12 1.533(5)
C11 H11A 0.9900
C11 H11B 0.9900
C12 C14 1.519(7)
C12 C15 1.526(6)
C12 C13 1.527(7)
C13 H13A 0.9800
C13 H13B 0.9800
C13 H13C 0.9800
C14 H14A 0.9800
C14 H14B 0.9800
C14 H14C 0.9800
C15 H15A 0.9800
C15 H15B 0.9800
C15 H15C 0.9800
C16 O3 1.469(4)
C16 C19 1.517(5)
C16 C18 1.521(5)
C16 C17 1.560(5)
C17 O4 1.463(4)
C17 C20 1.521(5)
C17 C21 1.527(6)
C18 H18A 0.9800
C18 H18B 0.9800
C18 H18C 0.9800
C19 H19A 0.9800
C19 H19B 0.9800
C19 H19C 0.9800
C20 H20A 0.9800
C20 H20B 0.9800
C20 H20C 0.9800
C21 H21A 0.9800
C21 H21B 0.9800
C21 H21C 0.9800
C22 C23 1.392(5)
C22 C27 1.399(5)
C22 C28 1.503(6)
C23 C24 1.378(6)
C23 Cl4 1.732(4)
C24 C25 1.377(6)
C24 H24 0.9500
C25 C26 1.401(6)
C25 Cl5 1.731(4)
C26 C27 1.379(6)
C26 H26 0.9500
C27 Cl6 1.738(4)
C28 O5 1.197(4)
C28 O6 1.325(4)
C29 O6 1.466(5)
C29 C30 1.538(6)
C29 H29A 0.9900
C29 H29B 0.9900
C30 C31 1.546(6)
C30 H30A 0.9900
C30 H30B 0.9900
C31 C32 1.531(5)
C31 B2 1.573(5)
C31 H31 1.0000
C32 C33 1.544(6)
C32 H32A 0.9900
C32 H32B 0.9900
C33 C34 1.521(6)
C33 C35 1.529(6)
C33 C36 1.539(7)
C34 H34A 0.9800
C34 H34B 0.9800
C34 H34C 0.9800
C35 H35A 0.9800
C35 H35B 0.9800
C35 H35C 0.9800
C36 H36A 0.9800
C36 H36B 0.9800
C36 H36C 0.9800
C37 O7 1.468(4)
C37 C39 1.506(5)
C37 C40 1.520(6)
C37 C38 1.570(5)
C38 O8 1.457(5)
C38 C41 1.517(6)
C38 C42 1.527(6)
C39 H39A 0.9800
C39 H39B 0.9800
C39 H39C 0.9800
C40 H40A 0.9800
C40 H40B 0.9800
C40 H40C 0.9800
C41 H41A 0.9800
C41 H41B 0.9800
C41 H41C 0.9800
C42 H42A 0.9800
C42 H42B 0.9800
C42 H42C 0.9800
B1 O3 1.365(5)
B1 O4 1.369(5)
B2 O7 1.365(5)
B2 O8 1.369(5)
